data_4511293
loop_
_publ_author_name
'Iwata, Kentaro'
'Kojima, Takashi'
'Ikeda, Yukihiro'

_publ_section_title
;
 Solid Form Selection of Highly Solvating TAK-441 Exhibiting
 Solvate-Trapping Polymorphism
;
_journal_issue 7
_journal_name_full 'Crystal Growth &amp; Design'
_journal_page_first 3335
_journal_paper_doi 10.1021/cg500240j
_journal_volume 14
_journal_year 2014
_chemical_formula_moiety 'C28 H31 F3 N4 O6'
_chemical_formula_sum 'C28 H31 F3 N4 O6'
_chemical_formula_weight 576.57
_space_group_IT_number 2
_symmetry_cell_setting triclinic
_symmetry_Int_Tables_number 2
_symmetry_space_group_name_Hall '-P 1'
_symmetry_space_group_name_H-M 'P -1'
_atom_sites_solution_hydrogens geom
_atom_sites_solution_primary direct
_atom_sites_solution_secondary difmap
_cell_angle_alpha 74.0260(16)
_cell_angle_beta 83.8780(14)
_cell_angle_gamma 80.0580(15)
_cell_formula_units_Z 2
_cell_length_a 10.7573(3)
_cell_length_b 11.4193(4)
_cell_length_c 13.7386(4)
_cell_measurement_reflns_used 12025
_cell_measurement_temperature 100
_cell_measurement_theta_max 68.23
_cell_measurement_theta_min 3.36
_cell_volume 1595.01(9)
_computing_cell_refinement 'RAPID AUTO'
_computing_data_collection 'RAPID AUTO (Rigaku, ????)'
_computing_data_reduction 'RAPID AUTO'
_computing_molecular_graphics 'CrystalStructure 4.0'
_computing_publication_material 'CrystalStructure 4.0 (Rigaku, 2010)'
_computing_structure_refinement 'SHELXL97 (Sheldrick, 2008)'
_computing_structure_solution 'SHELXS97 (Sheldrick, 2008)'
_diffrn_ambient_temperature 100
_diffrn_detector_area_resol_mean 10.000
_diffrn_measured_fraction_theta_full 0.979
_diffrn_measured_fraction_theta_max 0.979
_diffrn_measurement_device_type 'Rigaku R-AXIS RAPID'
_diffrn_measurement_method \w
_diffrn_radiation_type 'Cu K\a'
_diffrn_radiation_wavelength 1.54187
_diffrn_reflns_av_R_equivalents 0.0617
_diffrn_reflns_limit_h_max 12
_diffrn_reflns_limit_h_min -12
_diffrn_reflns_limit_k_max 13
_diffrn_reflns_limit_k_min -13
_diffrn_reflns_limit_l_max 16
_diffrn_reflns_limit_l_min -16
_diffrn_reflns_number 18791
_diffrn_reflns_theta_full 68.25
_diffrn_reflns_theta_max 68.25
_diffrn_standards_number 0
_exptl_absorpt_coefficient_mu 0.822
_exptl_absorpt_correction_T_max 0.921
_exptl_absorpt_correction_T_min 0.668
_exptl_absorpt_correction_type multi-scan
_exptl_absorpt_process_details 'ABSCOR (Rigaku, 1995)'
_exptl_crystal_colour colorless
_exptl_crystal_density_diffrn 1.200
_exptl_crystal_density_method 'not measured'
_exptl_crystal_description platelet
_exptl_crystal_F_000 604.00
_exptl_crystal_size_max 0.800
_exptl_crystal_size_mid 0.200
_exptl_crystal_size_min 0.100
_platon_squeeze_details
;
;
_refine_diff_density_max 0.390
_refine_diff_density_min -0.250
_refine_ls_extinction_method none
_refine_ls_goodness_of_fit_ref 1.000
_refine_ls_hydrogen_treatment constr
_refine_ls_number_parameters 371
_refine_ls_number_reflns 5722
_refine_ls_number_restraints 0
_refine_ls_R_factor_gt 0.0591
_refine_ls_shift/su_max 0.000
_refine_ls_structure_factor_coef Fsqd
_refine_ls_weighting_details 'w = 1/[\s^2^(Fo^2^)+(0.0938P)^2^+0.0000P] where P=(Fo^2^+2Fc^2^)/3'
_refine_ls_weighting_scheme calc
_refine_ls_wR_factor_ref 0.1602
_reflns_number_gt 4111
_reflns_number_total 5722
_reflns_threshold_expression F^2^>2.0\s(F^2^)
_cod_data_source_file cg500240j_si_002.cif
_cod_data_source_block TAK-441EtOAcsolvateA
_cod_depositor_comments 'Adding full bibliography for 4511286--4511293.cif.'
_cod_original_cell_volume 1595.01(7)
_cod_database_code 4511293

loop_
_symmetry_equiv_pos_site_id
_symmetry_equiv_pos_as_xyz
1 +X,+Y,+Z
2 -X,-Y,-Z

loop_
_atom_site_label
_atom_site_type_symbol
_atom_site_fract_x
_atom_site_fract_y
_atom_site_fract_z
_atom_site_U_iso_or_equiv
_atom_site_adp_type
_atom_site_occupancy
_atom_site_symmetry_multiplicity
_atom_site_calc_flag
_atom_site_refinement_flags
F24 F 0.07011(11) 0.91945(12) 0.41869(10) 0.0446(4) Uani 1.0 2 d .
F25 F 0.13956(11) 1.07094(12) 0.30650(10) 0.0468(4) Uani 1.0 2 d .
F26 F 0.17068(12) 1.04009(12) 0.46487(10) 0.0473(4) Uani 1.0 2 d .
O8 O 0.65276(16) 0.64970(15) 0.13404(12) 0.0472(5) Uani 1.0 2 d .
O17 O 0.38306(12) 0.65912(14) 0.31090(11) 0.0361(4) Uani 1.0 2 d .
O23 O 0.31220(11) 0.81839(12) 0.47476(10) 0.0295(4) Uani 1.0 2 d .
O29 O 0.55059(13) 0.85605(14) 0.69466(12) 0.0395(4) Uani 1.0 2 d .
O39 O -0.12593(13) 1.38907(14) 0.66835(13) 0.0461(5) Uani 1.0 2 d .
O40 O -0.11452(12) 1.16006(14) 0.78264(11) 0.0374(4) Uani 1.0 2 d .
N18 N 0.62148(14) 0.69446(15) 0.55931(13) 0.0283(4) Uani 1.0 2 d .
N30 N 0.34781(15) 0.88572(16) 0.65119(13) 0.0331(5) Uani 1.0 2 d .
N36 N 0.09867(15) 1.12551(16) 0.79069(14) 0.0335(5) Uani 1.0 2 d .
N41 N 0.57867(15) 0.54194(16) 0.33177(13) 0.0293(4) Uani 1.0 2 d .
C1 C 0.64140(18) 0.4796(2) 0.07018(16) 0.0340(5) Uani 1.0 2 d .
C2 C 0.6093(2) 0.3615(2) 0.08708(17) 0.0376(6) Uani 1.0 2 d .
C3 C 0.6363(3) 0.2987(3) 0.01287(18) 0.0441(6) Uani 1.0 2 d .
C4 C 0.6947(3) 0.3521(3) -0.07922(19) 0.0468(7) Uani 1.0 2 d .
C5 C 0.7249(2) 0.4689(3) -0.09761(18) 0.0490(7) Uani 1.0 2 d .
C6 C 0.6983(2) 0.5325(3) -0.02414(17) 0.0409(6) Uani 1.0 2 d .
C7 C 0.61996(18) 0.5493(2) 0.14851(16) 0.0318(5) Uani 1.0 2 d .
C9 C 0.55587(18) 0.4912(2) 0.24985(15) 0.0312(5) Uani 1.0 2 d .
C10 C 0.48069(17) 0.62954(19) 0.35704(15) 0.0292(5) Uani 1.0 2 d .
C11 C 0.69339(17) 0.50336(19) 0.37849(16) 0.0294(5) Uani 1.0 2 d .
C12 C 0.78770(19) 0.4097(2) 0.34076(17) 0.0343(5) Uani 1.0 2 d .
C13 C 0.90826(19) 0.3637(2) 0.39864(18) 0.0382(6) Uani 1.0 2 d .
C14 C 0.71647(17) 0.54886(18) 0.45579(15) 0.0287(5) Uani 1.0 2 d .
C15 C 0.62147(17) 0.63743(18) 0.48459(15) 0.0275(5) Uani 1.0 2 d .
C16 C 0.50650(17) 0.67655(18) 0.43742(15) 0.0272(5) Uani 1.0 2 d .
C19 C 0.43527(17) 0.76109(19) 0.48836(15) 0.0271(5) Uani 1.0 2 d .
C20 C 0.50633(17) 0.77237(18) 0.56260(15) 0.0274(5) Uani 1.0 2 d .
C21 C 0.29005(18) 0.90369(19) 0.37751(16) 0.0318(5) Uani 1.0 2 d .
C22 C 0.1677(2) 0.9831(2) 0.39163(17) 0.0354(6) Uani 1.0 2 d .
C27 C 0.72912(18) 0.6759(2) 0.62137(17) 0.0354(6) Uani 1.0 2 d .
C28 C 0.47216(19) 0.84241(19) 0.64003(16) 0.0309(5) Uani 1.0 2 d .
C31 C 0.29639(18) 0.95311(19) 0.72582(16) 0.0302(5) Uani 1.0 2 d .
C32 C 0.28794(19) 1.09309(19) 0.68031(17) 0.0342(5) Uani 1.0 2 d .
C33 C 0.22406(19) 1.1616(2) 0.75672(17) 0.0354(6) Uani 1.0 2 d .
C34 C 0.1032(2) 0.9943(2) 0.84051(17) 0.0374(6) Uani 1.0 2 d .
C35 C 0.16556(18) 0.9187(2) 0.76711(17) 0.0333(5) Uani 1.0 2 d .
C37 C -0.01154(18) 1.1954(2) 0.75963(16) 0.0315(5) Uani 1.0 2 d .
C38 C -0.00505(19) 1.3237(2) 0.69220(18) 0.0379(6) Uani 1.0 2 d .
H2 H 0.5686 0.3243 0.1501 0.0451 Uiso 1.0 2 calc R
H3 H 0.6146 0.2185 0.0252 0.0530 Uiso 1.0 2 calc R
H4 H 0.7140 0.3083 -0.1299 0.0562 Uiso 1.0 2 calc R
H5 H 0.7643 0.5059 -0.1613 0.0588 Uiso 1.0 2 calc R
H6 H 0.7188 0.6134 -0.0379 0.0490 Uiso 1.0 2 calc R
H9A H 0.4636 0.5030 0.2427 0.0374 Uiso 1.0 2 calc R
H9B H 0.5863 0.4015 0.2685 0.0374 Uiso 1.0 2 calc R
H12A H 0.8120 0.4461 0.2686 0.0412 Uiso 1.0 2 calc R
H12B H 0.7458 0.3379 0.3440 0.0412 Uiso 1.0 2 calc R
H13A H 0.9573 0.4315 0.3878 0.0458 Uiso 1.0 2 calc R
H13B H 0.9591 0.2967 0.3739 0.0458 Uiso 1.0 2 calc R
H13C H 0.8856 0.3336 0.4712 0.0458 Uiso 1.0 2 calc R
H14 H 0.7934 0.5221 0.4890 0.0344 Uiso 1.0 2 calc R
H21A H 0.2845 0.8592 0.3260 0.0381 Uiso 1.0 2 calc R
H21B H 0.3593 0.9540 0.3553 0.0381 Uiso 1.0 2 calc R
H27A H 0.6984 0.6723 0.6918 0.0425 Uiso 1.0 2 calc R
H27B H 0.7775 0.7445 0.5953 0.0425 Uiso 1.0 2 calc R
H27C H 0.7835 0.5985 0.6186 0.0425 Uiso 1.0 2 calc R
H30 H 0.2956 0.8726 0.6115 0.0397 Uiso 1.0 2 calc R
H31 H 0.3535 0.9278 0.7832 0.0363 Uiso 1.0 2 calc R
H32A H 0.3740 1.1146 0.6603 0.0411 Uiso 1.0 2 calc R
H32B H 0.2393 1.1183 0.6188 0.0411 Uiso 1.0 2 calc R
H33A H 0.2766 1.1423 0.8157 0.0425 Uiso 1.0 2 calc R
H33B H 0.2152 1.2515 0.7253 0.0425 Uiso 1.0 2 calc R
H34A H 0.0164 0.9755 0.8619 0.0449 Uiso 1.0 2 calc R
H34B H 0.1522 0.9722 0.9017 0.0449 Uiso 1.0 2 calc R
H35A H 0.1110 0.9337 0.7099 0.0400 Uiso 1.0 2 calc R
H35B H 0.1743 0.8299 0.8027 0.0400 Uiso 1.0 2 calc R
H38A H 0.0381 1.3692 0.7269 0.0455 Uiso 1.0 2 calc R
H38B H 0.0457 1.3180 0.6287 0.0455 Uiso 1.0 2 calc R
H39 H -0.1802 1.3415 0.6894 0.0553 Uiso 1.0 2 calc R

loop_
_atom_site_aniso_label
_atom_site_aniso_U_11
_atom_site_aniso_U_22
_atom_site_aniso_U_33
_atom_site_aniso_U_12
_atom_site_aniso_U_13
_atom_site_aniso_U_23
F24 0.0235(6) 0.0535(9) 0.0528(9) -0.0026(6) -0.0017(6) -0.0096(7)
F25 0.0370(7) 0.0454(9) 0.0502(8) 0.0067(6) -0.0108(6) -0.0043(7)
F26 0.0436(8) 0.0469(9) 0.0523(9) 0.0099(7) -0.0064(7) -0.0235(7)
O8 0.0570(11) 0.0465(11) 0.0409(10) -0.0210(9) 0.0040(8) -0.0106(8)
O17 0.0226(7) 0.0459(10) 0.0400(9) -0.0003(7) -0.0048(7) -0.0136(8)
O23 0.0186(7) 0.0354(9) 0.0313(8) 0.0016(6) -0.0024(6) -0.0063(7)
O29 0.0248(8) 0.0508(10) 0.0491(10) -0.0021(7) -0.0067(7) -0.0239(8)
O39 0.0273(8) 0.0389(10) 0.0652(11) 0.0009(7) -0.0076(8) -0.0042(9)
O40 0.0252(8) 0.0393(10) 0.0464(10) -0.0028(7) 0.0022(7) -0.0121(8)
N18 0.0206(8) 0.0318(10) 0.0329(10) -0.0030(7) -0.0026(7) -0.0094(8)
N30 0.0220(8) 0.0418(11) 0.0386(11) 0.0010(8) -0.0037(8) -0.0188(9)
N36 0.0242(9) 0.0308(11) 0.0441(11) 0.0009(8) -0.0005(8) -0.0111(9)
N41 0.0224(8) 0.0338(10) 0.0318(10) -0.0035(7) -0.0012(7) -0.0095(8)
C1 0.0231(10) 0.0408(14) 0.0360(12) 0.0004(9) -0.0041(9) -0.0089(10)
C2 0.0328(11) 0.0414(14) 0.0380(13) 0.0032(10) -0.0041(10) -0.0141(11)
C3 0.0457(14) 0.0451(15) 0.0426(14) 0.0049(11) -0.0095(11) -0.0177(12)
C4 0.0380(13) 0.0588(18) 0.0435(14) 0.0121(12) -0.0087(11) -0.0227(13)
C5 0.0352(12) 0.071(2) 0.0367(14) -0.0011(12) -0.0001(10) -0.0121(13)
C6 0.0330(12) 0.0524(16) 0.0355(13) -0.0024(11) -0.0014(10) -0.0114(11)
C7 0.0260(10) 0.0372(13) 0.0339(12) -0.0044(9) -0.0048(9) -0.0112(10)
C9 0.0251(10) 0.0366(13) 0.0339(12) -0.0066(9) -0.0000(9) -0.0123(10)
C10 0.0217(10) 0.0332(12) 0.0305(11) -0.0045(9) 0.0009(8) -0.0054(9)
C11 0.0197(9) 0.0315(12) 0.0343(12) -0.0053(9) 0.0004(8) -0.0040(9)
C12 0.0278(11) 0.0340(13) 0.0400(13) -0.0018(9) 0.0015(9) -0.0110(10)
C13 0.0265(11) 0.0341(13) 0.0522(15) 0.0013(10) -0.0007(10) -0.0127(11)
C14 0.0202(10) 0.0302(12) 0.0350(12) -0.0035(9) -0.0028(8) -0.0072(9)
C15 0.0203(9) 0.0311(12) 0.0304(11) -0.0063(9) -0.0010(8) -0.0055(9)
C16 0.0192(9) 0.0296(12) 0.0305(11) -0.0019(8) -0.0013(8) -0.0049(9)
C19 0.0179(9) 0.0285(11) 0.0315(11) -0.0008(8) -0.0008(8) -0.0044(9)
C20 0.0203(9) 0.0272(12) 0.0331(11) -0.0024(8) -0.0011(8) -0.0062(9)
C21 0.0253(10) 0.0361(13) 0.0324(11) -0.0028(9) -0.0027(9) -0.0071(10)
C22 0.0297(11) 0.0383(14) 0.0368(12) -0.0018(10) -0.0060(9) -0.0080(11)
C27 0.0269(11) 0.0382(13) 0.0419(13) 0.0014(10) -0.0103(10) -0.0126(11)
C28 0.0274(10) 0.0296(12) 0.0355(12) -0.0036(9) -0.0024(9) -0.0085(10)
C31 0.0233(10) 0.0334(13) 0.0341(12) 0.0001(9) -0.0038(9) -0.0108(10)
C32 0.0233(10) 0.0345(13) 0.0438(13) -0.0027(9) 0.0011(9) -0.0107(10)
C33 0.0254(10) 0.0325(13) 0.0491(14) -0.0018(9) -0.0029(10) -0.0132(11)
C34 0.0309(11) 0.0362(13) 0.0389(13) 0.0005(10) 0.0025(9) -0.0048(10)
C35 0.0266(10) 0.0312(12) 0.0391(12) -0.0019(9) -0.0013(9) -0.0062(10)
C37 0.0262(10) 0.0347(13) 0.0366(12) -0.0014(9) 0.0004(9) -0.0172(10)
C38 0.0267(11) 0.0349(13) 0.0486(14) 0.0017(9) -0.0028(10) -0.0086(11)

loop_
_atom_type_symbol
_atom_type_description
_atom_type_scat_dispersion_real
_atom_type_scat_dispersion_imag
_atom_type_scat_source
C C 0.0181 0.0091
;
International Tables for Crystallography
(1992, Vol. C, Tables 4.2.6.8 and 6.1.1.4)
;
H H 0.0000 0.0000
;
International Tables for Crystallography
(1992, Vol. C, Table 6.1.1.4)
;
F F 0.0727 0.0534
;
International Tables for Crystallography
(1992, Vol. C, Tables 4.2.6.8 and 6.1.1.4)
;
N N 0.0311 0.0180
;
International Tables for Crystallography
(1992, Vol. C, Tables 4.2.6.8 and 6.1.1.4)
;
O O 0.0492 0.0322
;
International Tables for Crystallography
(1992, Vol. C, Tables 4.2.6.8 and 6.1.1.4)
;

loop_
_geom_angle_atom_site_label_1
_geom_angle_atom_site_label_2
_geom_angle_atom_site_label_3
_geom_angle
_geom_angle_publ_flag
C19 O23 C21 115.60(14) yes
C15 N18 C20 108.72(17) yes
C15 N18 C27 123.18(16) yes
C20 N18 C27 128.1(2) yes
C28 N30 C31 123.0(2) yes
C33 N36 C34 113.35(16) yes
C33 N36 C37 124.51(17) yes
C34 N36 C37 120.34(18) yes
C9 N41 C10 115.87(17) yes
C9 N41 C11 119.53(17) yes
C10 N41 C11 124.6(2) yes
C2 C1 C6 118.2(3) yes
C2 C1 C7 123.00(19) yes
C6 C1 C7 118.8(3) yes
C1 C2 C3 120.5(2) yes
C2 C3 C4 120.2(3) yes
C3 C4 C5 119.9(3) yes
C4 C5 C6 120.3(3) yes
C1 C6 C5 120.7(3) yes
O8 C7 C1 122.24(19) yes
O8 C7 C9 119.7(3) yes
C1 C7 C9 118.0(2) yes
N41 C9 C7 113.65(19) yes
O17 C10 N41 120.2(3) yes
O17 C10 C16 125.71(19) yes
N41 C10 C16 114.13(17) yes
N41 C11 C12 117.2(2) yes
N41 C11 C14 120.57(18) yes
C12 C11 C14 122.24(18) yes
C11 C12 C13 115.4(3) yes
C11 C14 C15 117.46(18) yes
N18 C15 C14 128.43(18) yes
N18 C15 C16 109.57(17) yes
C14 C15 C16 122.0(2) yes
C10 C16 C15 121.26(18) yes
C10 C16 C19 133.14(18) yes
C15 C16 C19 105.6(2) yes
O23 C19 C16 127.9(2) yes
O23 C19 C20 123.16(19) yes
C16 C19 C20 108.80(17) yes
N18 C20 C19 107.31(19) yes
N18 C20 C28 122.60(19) yes
C19 C20 C28 129.91(17) yes
O23 C21 C22 105.72(16) yes
F24 C22 F25 107.29(18) yes
F24 C22 F26 106.08(17) yes
F24 C22 C21 112.84(19) yes
F25 C22 F26 107.10(18) yes
F25 C22 C21 111.34(17) yes
F26 C22 C21 111.83(19) yes
O29 C28 N30 121.8(3) yes
O29 C28 C20 122.82(18) yes
N30 C28 C20 115.3(2) yes
N30 C31 C32 111.50(17) yes
N30 C31 C35 109.1(2) yes
C32 C31 C35 110.63(16) yes
C31 C32 C33 110.53(17) yes
N36 C33 C32 109.8(2) yes
N36 C34 C35 109.65(17) yes
C31 C35 C34 111.1(2) yes
O40 C37 N36 123.60(19) yes
O40 C37 C38 119.25(17) yes
N36 C37 C38 117.15(18) yes
O39 C38 C37 111.85(17) yes
C38 O39 H39 109.472 no
C28 N30 H30 118.522 no
C31 N30 H30 118.524 no
C1 C2 H2 119.743 no
C3 C2 H2 119.731 no
C2 C3 H3 119.882 no
C4 C3 H3 119.887 no
C3 C4 H4 120.037 no
C5 C4 H4 120.036 no
C4 C5 H5 119.828 no
C6 C5 H5 119.828 no
C1 C6 H6 119.622 no
C5 C6 H6 119.633 no
N41 C9 H9A 108.833 no
N41 C9 H9B 108.834 no
C7 C9 H9A 108.838 no
C7 C9 H9B 108.833 no
H9A C9 H9B 107.693 no
C11 C12 H12A 108.417 no
C11 C12 H12B 108.422 no
C13 C12 H12A 108.420 no
C13 C12 H12B 108.425 no
H12A C12 H12B 107.468 no
C12 C13 H13A 109.476 no
C12 C13 H13B 109.471 no
C12 C13 H13C 109.475 no
H13A C13 H13B 109.465 no
H13A C13 H13C 109.469 no
H13B C13 H13C 109.471 no
C11 C14 H14 121.262 no
C15 C14 H14 121.277 no
O23 C21 H21A 110.593 no
O23 C21 H21B 110.592 no
C22 C21 H21A 110.598 no
C22 C21 H21B 110.594 no
H21A C21 H21B 108.731 no
N18 C27 H27A 109.472 no
N18 C27 H27B 109.470 no
N18 C27 H27C 109.467 no
H27A C27 H27B 109.472 no
H27A C27 H27C 109.475 no
H27B C27 H27C 109.472 no
N30 C31 H31 108.507 no
C32 C31 H31 108.521 no
C35 C31 H31 108.515 no
C31 C32 H32A 109.535 no
C31 C32 H32B 109.546 no
C33 C32 H32A 109.540 no
C33 C32 H32B 109.547 no
H32A C32 H32B 108.098 no
N36 C33 H33A 109.699 no
N36 C33 H33B 109.694 no
C32 C33 H33A 109.694 no
C32 C33 H33B 109.691 no
H33A C33 H33B 108.189 no
N36 C34 H34A 109.740 no
N36 C34 H34B 109.746 no
C35 C34 H34A 109.734 no
C35 C34 H34B 109.741 no
H34A C34 H34B 108.213 no
C31 C35 H35A 109.412 no
C31 C35 H35B 109.413 no
C34 C35 H35A 109.421 no
C34 C35 H35B 109.417 no
H35A C35 H35B 108.028 no
O39 C38 H38A 109.248 no
O39 C38 H38B 109.246 no
C37 C38 H38A 109.252 no
C37 C38 H38B 109.245 no
H38A C38 H38B 107.920 no

loop_
_geom_bond_atom_site_label_1
_geom_bond_atom_site_label_2
_geom_bond_distance
_geom_bond_publ_flag
F24 C22 1.342(3) yes
F25 C22 1.338(3) yes
F26 C22 1.346(3) yes
O8 C7 1.216(3) yes
O17 C10 1.233(3) yes
O23 C19 1.379(2) yes
O23 C21 1.436(3) yes
O29 C28 1.243(3) yes
O39 C38 1.406(3) yes
O40 C37 1.224(3) yes
N18 C15 1.359(3) yes
N18 C20 1.399(3) yes
N18 C27 1.463(3) yes
N30 C28 1.352(3) yes
N30 C31 1.455(3) yes
N36 C33 1.469(3) yes
N36 C34 1.461(3) yes
N36 C37 1.348(3) yes
N41 C9 1.459(4) yes
N41 C10 1.408(3) yes
N41 C11 1.398(3) yes
C1 C2 1.401(4) yes
C1 C6 1.395(3) yes
C1 C7 1.484(4) yes
C2 C3 1.380(4) yes
C3 C4 1.380(4) yes
C4 C5 1.377(5) yes
C5 C6 1.378(4) yes
C7 C9 1.516(3) yes
C10 C16 1.424(4) yes
C11 C12 1.504(3) yes
C11 C14 1.365(4) yes
C12 C13 1.531(3) yes
C14 C15 1.415(3) yes
C15 C16 1.404(3) yes
C16 C19 1.418(3) yes
C19 C20 1.383(4) yes
C20 C28 1.480(4) yes
C21 C22 1.490(3) yes
C31 C32 1.538(3) yes
C31 C35 1.535(3) yes
C32 C33 1.516(4) yes
C34 C35 1.532(4) yes
C37 C38 1.511(3) yes
O39 H39 0.840 no
N30 H30 0.880 no
C2 H2 0.950 no
C3 H3 0.950 no
C4 H4 0.950 no
C5 H5 0.950 no
C6 H6 0.950 no
C9 H9A 0.990 no
C9 H9B 0.990 no
C12 H12A 0.990 no
C12 H12B 0.990 no
C13 H13A 0.980 no
C13 H13B 0.980 no
C13 H13C 0.980 no
C14 H14 0.950 no
C21 H21A 0.990 no
C21 H21B 0.990 no
C27 H27A 0.980 no
C27 H27B 0.980 no
C27 H27C 0.980 no
C31 H31 1.000 no
C32 H32A 0.990 no
C32 H32B 0.990 no
C33 H33A 0.990 no
C33 H33B 0.990 no
C34 H34A 0.990 no
C34 H34B 0.990 no
C35 H35A 0.990 no
C35 H35B 0.990 no
C38 H38A 0.990 no
C38 H38B 0.990 no

loop_
_geom_contact_atom_site_label_1
_geom_contact_atom_site_label_2
_geom_contact_distance
_geom_contact_publ_flag
_geom_contact_site_symmetry_2
F24 O23 2.7583(17) no .
F25 O23 3.5365(16) no .
F26 O23 2.6962(18) no .
F26 N30 3.269(2) no .
F26 C32 3.573(3) no .
O8 O17 3.587(2) no .
O8 N41 2.751(3) no .
O8 C6 2.811(4) no .
O8 C10 3.379(3) no .
O8 C11 3.352(3) no .
O8 C12 3.593(3) no .
O17 O23 3.220(3) no .
O17 C7 3.503(3) no .
O17 C9 2.675(3) no .
O17 C11 3.588(3) no .
O17 C19 3.114(3) no .
O17 C21 3.144(3) no .
O23 N18 3.5658(19) no .
O23 N30 2.818(3) no .
O23 C10 3.240(3) no .
O23 C15 3.595(2) no .
O23 C28 3.087(3) no .
O29 N18 2.923(3) no .
O29 C27 2.880(3) no .
O29 C31 2.803(3) no .
O29 C32 3.540(3) no .
O39 O40 2.644(2) no .
O40 C34 2.782(3) no .
N30 C19 2.959(3) no .
N36 C31 2.883(3) no .
N41 C15 2.729(4) no .
C1 C4 2.787(4) no .
C2 C5 2.762(3) no .
C2 C9 2.963(4) no .
C3 C6 2.762(4) no .
C7 C10 3.369(3) no .
C7 C11 3.219(4) no .
C7 C12 3.237(3) no .
C9 C12 2.805(3) no .
C10 C14 2.892(3) no .
C10 C21 3.497(3) no .
C11 C16 2.787(3) no .
C13 C14 2.899(3) no .
C14 C27 3.041(4) no .
C16 C21 3.158(3) no .
C19 C22 3.594(3) no .
C20 C21 3.477(3) no .
C27 C28 3.102(3) no .
C28 C32 3.333(3) no .
C32 C34 2.922(3) no .
C32 C37 3.403(3) no .
C33 C35 2.912(4) no .
C33 C38 2.876(3) no .
C35 C37 3.378(3) no .
F24 F24 3.352(2) no 2_576
F24 F26 2.9312(18) no 2_576
F24 O40 3.107(3) no 2_576
F24 C13 3.494(3) no 2_666
F24 C37 3.241(3) no 2_576
F25 O29 3.570(2) no 2_676
F25 O40 3.260(3) no 2_576
F25 C35 3.510(3) no 2_576
F26 F24 2.9312(18) no 2_576
F26 C27 3.450(3) no 2_676
O8 C33 3.441(4) no 2_676
O17 O39 2.882(2) no 2_576
O17 O40 3.3958(18) no 2_576
O17 C4 3.417(4) no 2_665
O23 C12 3.334(3) no 2_666
O23 C13 3.436(3) no 2_666
O29 F25 3.570(2) no 2_676
O29 C21 3.349(3) no 2_676
O39 O17 2.882(2) no 2_576
O39 C14 3.433(3) no 1_465
O39 C27 3.296(3) no 1_465
O40 F24 3.107(3) no 2_576
O40 F25 3.260(3) no 2_576
O40 O17 3.3958(18) no 2_576
O40 C4 3.539(4) no 1_466
O40 C21 3.343(3) no 2_576
O40 C22 3.391(4) no 2_576
N18 C9 3.504(3) no 2_666
N41 C15 3.566(3) no 2_666
N41 C16 3.596(3) no 2_666
C1 C2 3.554(3) no 2_665
C2 C1 3.554(3) no 2_665
C2 C6 3.437(3) no 2_665
C4 O17 3.417(4) no 2_665
C4 O40 3.539(4) no 1_644
C4 C7 3.523(3) no 2_665
C6 C2 3.437(3) no 2_665
C7 C4 3.523(3) no 2_665
C9 N18 3.504(3) no 2_666
C9 C20 3.494(3) no 2_666
C10 C14 3.565(3) no 2_666
C10 C15 3.497(3) no 2_666
C11 C16 3.570(3) no 2_666
C11 C19 3.499(3) no 2_666
C12 O23 3.334(3) no 2_666
C13 F24 3.494(3) no 2_666
C13 O23 3.436(3) no 2_666
C14 O39 3.433(3) no 1_645
C14 C10 3.565(3) no 2_666
C15 N41 3.566(3) no 2_666
C15 C10 3.497(3) no 2_666
C15 C32 3.504(3) no 2_676
C16 N41 3.596(3) no 2_666
C16 C11 3.570(3) no 2_666
C19 C11 3.499(3) no 2_666
C20 C9 3.494(3) no 2_666
C21 O29 3.349(3) no 2_676
C21 O40 3.343(3) no 2_576
C22 O40 3.391(4) no 2_576
C27 F26 3.450(3) no 2_676
C27 O39 3.296(3) no 1_645
C32 C15 3.504(3) no 2_676
C33 O8 3.441(4) no 2_676
C35 F25 3.510(3) no 2_576
C37 F24 3.241(3) no 2_576
F24 H21A 2.5931 no .
F24 H21B 3.2008 no .
F25 H21A 2.6037 no .
F25 H21B 2.5638 no .
F26 H21A 3.1945 no .
F26 H21B 2.6118 no .
F26 H30 2.6634 no .
F26 H32B 2.7229 no .
F26 H35A 3.2833 no .
O8 H6 2.5168 no .
O8 H9A 2.8855 no .
O8 H9B 3.0806 no .
O8 H12A 2.9483 no .
O17 H9A 2.2410 no .
O17 H9B 3.4964 no .
O17 H21A 2.4011 no .
O17 H21B 3.5464 no .
O23 H30 2.1154 no .
O29 H27A 2.4114 no .
O29 H27B 2.9354 no .
O29 H30 3.0388 no .
O29 H31 2.4585 no .
O29 H32A 3.1675 no .
O40 H34A 2.3773 no .
O40 H34B 3.5287 no .
O40 H35A 3.5079 no .
O40 H38A 3.0105 no .
O40 H38B 2.9818 no .
O40 H39 2.1588 no .
N18 H14 2.7639 no .
N30 H32A 2.7138 no .
N30 H32B 2.6469 no .
N30 H35A 2.6004 no .
N30 H35B 2.6598 no .
N36 H31 3.2487 no .
N36 H32A 3.2959 no .
N36 H32B 2.6783 no .
N36 H35A 2.6930 no .
N36 H35B 3.2953 no .
N36 H38A 2.6627 no .
N36 H38B 2.6933 no .
N41 H12A 2.7134 no .
N41 H12B 2.6635 no .
N41 H14 3.2656 no .
C1 H3 3.2715 no .
C1 H5 3.2658 no .
C1 H9A 2.9239 no .
C1 H9B 2.6585 no .
C1 H12A 3.3458 no .
C2 H4 3.2506 no .
C2 H6 3.2602 no .
C2 H9A 3.1539 no .
C2 H9B 2.6337 no .
C3 H5 3.2441 no .
C4 H2 3.2488 no .
C4 H6 3.2443 no .
C5 H3 3.2440 no .
C6 H2 3.2601 no .
C6 H4 3.2469 no .
C7 H2 2.7131 no .
C7 H6 2.6228 no .
C7 H12A 2.6822 no .
C7 H12B 3.3097 no .
C9 H2 2.6146 no .
C9 H12A 2.7407 no .
C9 H12B 2.6453 no .
C10 H9A 2.4483 no .
C10 H9B 3.1590 no .
C10 H21A 3.0297 no .
C11 H9A 3.2531 no .
C11 H9B 2.6011 no .
C11 H13A 2.8219 no .
C11 H13B 3.3851 no .
C11 H13C 2.7339 no .
C12 H9B 2.5035 no .
C12 H14 2.6997 no .
C13 H14 2.5440 no .
C14 H12A 3.1196 no .
C14 H12B 3.1518 no .
C14 H13A 2.8897 no .
C14 H13C 2.7655 no .
C14 H27B 3.4976 no .
C14 H27C 2.6511 no .
C15 H27A 3.1911 no .
C15 H27B 2.9846 no .
C15 H27C 2.5676 no .
C16 H14 3.3222 no .
C16 H21A 3.1145 no .
C16 H21B 3.2406 no .
C19 H21A 2.7625 no .
C19 H21B 2.5186 no .
C19 H30 2.5929 no .
C20 H21B 3.3901 no .
C20 H27A 2.7523 no .
C20 H27B 2.9490 no .
C20 H27C 3.3210 no .
C20 H30 2.4701 no .
C21 H30 3.1418 no .
C22 H30 3.2863 no .
C27 H14 2.8187 no .
C28 H27A 2.8600 no .
C28 H27B 3.3314 no .
C28 H31 2.5574 no .
C28 H32A 3.1828 no .
C31 H33A 2.7364 no .
C31 H33B 3.3668 no .
C31 H34A 3.3805 no .
C31 H34B 2.7694 no .
C32 H30 2.9092 no .
C32 H34B 3.2755 no .
C32 H35A 2.7792 no .
C32 H35B 3.3770 no .
C32 H38B 3.3121 no .
C33 H31 2.7370 no .
C33 H34A 3.2949 no .
C33 H34B 2.6687 no .
C33 H35A 3.2936 no .
C33 H38A 2.7914 no .
C33 H38B 2.7877 no .
C34 H31 2.7598 no .
C34 H32B 3.2889 no .
C34 H33A 2.6618 no .
C34 H33B 3.2926 no .
C35 H30 2.5557 no .
C35 H32A 3.3776 no .
C35 H32B 2.7750 no .
C35 H33A 3.2481 no .
C37 H32B 3.2865 no .
C37 H33A 3.1890 no .
C37 H33B 2.5904 no .
C37 H34A 2.5017 no .
C37 H34B 3.1386 no .
C37 H35A 3.2720 no .
C37 H39 2.3342 no .
C38 H32B 3.4684 no .
C38 H33B 2.4183 no .
H2 H3 2.3248 no .
H2 H9A 2.7166 no .
H2 H9B 2.0904 no .
H2 H12B 3.4880 no .
H3 H4 2.3291 no .
H4 H5 2.3252 no .
H5 H6 2.3202 no .
H9A H12B 3.4914 no .
H9B H12A 2.5653 no .
H9B H12B 2.0209 no .
H12A H13A 2.3370 no .
H12A H13B 2.3885 no .
H12A H13C 2.8598 no .
H12A H14 3.3493 no .
H12B H13A 2.8577 no .
H12B H13B 2.3181 no .
H12B H13C 2.4096 no .
H12B H14 3.3980 no .
H13A H14 2.3968 no .
H13B H14 3.5151 no .
H13C H14 2.2747 no .
H14 H27B 3.2342 no .
H14 H27C 2.1746 no .
H21B H30 3.4099 no .
H30 H31 2.7602 no .
H30 H32A 3.2772 no .
H30 H32B 2.7943 no .
H30 H35A 2.3930 no .
H30 H35B 2.7609 no .
H31 H32A 2.3559 no .
H31 H32B 2.8829 no .
H31 H33A 2.5891 no .
H31 H34B 2.6313 no .
H31 H35A 2.8785 no .
H31 H35B 2.3473 no .
H32A H33A 2.3532 no .
H32A H33B 2.3842 no .
H32B H33A 2.8686 no .
H32B H33B 2.3516 no .
H32B H35A 2.6644 no .
H32B H38B 2.8326 no .
H33A H34A 3.5578 no .
H33A H34B 2.5010 no .
H33A H38A 3.3790 no .
H33B H34B 3.5562 no .
H33B H38A 2.1355 no .
H33B H38B 2.2685 no .
H34A H35A 2.3561 no .
H34A H35B 2.4052 no .
H34B H35A 2.8788 no .
H34B H35B 2.3593 no .
H38A H39 2.5456 no .
H38B H39 2.4771 no .
F24 H13B 3.2427 no 2_666
F24 H13C 2.8527 no 2_666
F24 H32B 3.5370 no 2_576
F24 H35A 2.7761 no 2_576
F24 H38B 3.4114 no 2_576
F25 H13B 3.2360 no 1_465
F25 H27B 3.0860 no 2_676
F25 H34A 3.2033 no 2_576
F25 H35A 2.7397 no 2_576
F26 H13B 3.4082 no 1_465
F26 H27B 2.5095 no 2_676
O8 H33A 2.8874 no 2_676
O8 H33B 3.0598 no 2_676
O17 H4 2.7066 no 2_665
O17 H14 3.5435 no 2_666
O17 H27C 3.5618 no 2_666
O17 H39 2.1843 no 2_576
O23 H12B 2.7169 no 2_666
O23 H13C 2.8845 no 2_666
O29 H2 2.8890 no 2_666
O29 H9B 3.4049 no 2_666
O29 H21B 2.4251 no 2_676
O39 H4 3.1022 no 1_466
O39 H5 3.0391 no 1_466
O39 H13A 2.8634 no 2_676
O39 H13C 2.9320 no 1_465
O39 H14 2.6598 no 1_465
O39 H21A 3.5322 no 2_576
O39 H27A 3.5305 no 1_465
O39 H27C 2.3609 no 1_465
O40 H4 2.6980 no 1_466
O40 H21A 2.5537 no 2_576
N18 H9A 3.1826 no 2_666
N18 H9B 3.1761 no 2_666
N18 H32A 3.2004 no 2_676
N18 H32B 3.2010 no 2_676
N30 H2 3.1920 no 2_666
N30 H9B 3.1386 no 2_666
N30 H12B 2.8843 no 2_666
N41 H33B 3.3929 no 2_676
C2 H31 3.2718 no 2_666
C2 H35B 3.1086 no 2_666
C3 H31 3.2449 no 2_666
C3 H34B 3.5025 no 2_666
C3 H35B 3.2786 no 2_666
C4 H9A 2.9119 no 2_665
C4 H39 3.3425 no 1_644
C5 H9A 2.9109 no 2_665
C5 H27A 3.1774 no 1_554
C5 H39 3.5934 no 1_644
C6 H2 3.4338 no 2_665
C9 H27A 3.4760 no 2_666
C10 H32A 3.4863 no 2_676
C10 H39 3.3049 no 2_576
C11 H33B 3.0480 no 2_676
C11 H38A 3.4583 no 2_676
C12 H30 3.3659 no 2_666
C12 H38A 3.2748 no 2_676
C13 H27B 3.3940 no 2_766
C13 H27C 3.3920 no 2_766
C13 H38A 3.1796 no 2_676
C13 H38B 3.5029 no 1_645
C14 H33B 2.9990 no 2_676
C14 H38A 3.5066 no 2_676
C14 H38B 3.1535 no 2_676
C14 H39 3.5795 no 1_645
C15 H32A 2.9847 no 2_676
C15 H32B 3.2938 no 2_676
C15 H33B 3.2691 no 2_676
C16 H32A 2.8411 no 2_676
C19 H9B 3.3515 no 2_666
C19 H12B 2.9577 no 2_666
C19 H32A 2.9852 no 2_676
C20 H9A 3.5147 no 2_666
C20 H9B 2.8243 no 2_666
C20 H12B 3.1839 no 2_666
C20 H32A 3.2025 no 2_676
C21 H32A 3.5738 no 2_676
C21 H39 3.5883 no 2_576
C22 H27B 3.3189 no 2_676
C22 H35A 3.3199 no 2_576
C27 H5 3.1027 no 1_556
C27 H9A 3.2401 no 2_666
C27 H13A 3.3864 no 2_766
C27 H13B 3.4312 no 2_766
C27 H32B 3.5061 no 2_676
C28 H2 3.0212 no 2_666
C28 H9B 2.8713 no 2_666
C28 H12B 3.3308 no 2_666
C28 H21B 3.2031 no 2_676
C31 H2 3.3195 no 2_666
C31 H3 3.5798 no 2_666
C37 H4 3.3894 no 1_466
C37 H21A 3.4883 no 2_576
C38 H13A 2.8236 no 2_676
C38 H13C 3.3375 no 1_465
C38 H14 3.4993 no 2_676
C38 H27C 3.5108 no 1_465
H2 O29 2.8890 no 2_666
H2 N30 3.1920 no 2_666
H2 C6 3.4338 no 2_665
H2 C28 3.0212 no 2_666
H2 C31 3.3195 no 2_666
H2 H6 3.4784 no 2_665
H2 H27A 3.4130 no 2_666
H2 H31 2.7768 no 2_666
H2 H35B 3.0404 no 2_666
H3 C31 3.5798 no 2_666
H3 H31 2.7217 no 2_666
H3 H34B 3.0806 no 2_666
H3 H35B 3.3233 no 2_666
H4 O17 2.7066 no 2_665
H4 O39 3.1022 no 1_644
H4 O40 2.6980 no 1_644
H4 C37 3.3894 no 1_644
H4 H9A 2.8410 no 2_665
H4 H39 2.5753 no 1_644
H5 O39 3.0391 no 1_644
H5 C27 3.1027 no 1_554
H5 H9A 2.8295 no 2_665
H5 H27A 2.4328 no 1_554
H5 H27C 2.9135 no 1_554
H5 H38A 3.4976 no 1_644
H5 H39 3.0912 no 1_644
H6 H2 3.4784 no 2_665
H9A N18 3.1826 no 2_666
H9A C4 2.9119 no 2_665
H9A C5 2.9109 no 2_665
H9A C20 3.5147 no 2_666
H9A C27 3.2401 no 2_666
H9A H4 2.8410 no 2_665
H9A H5 2.8295 no 2_665
H9A H27A 2.7807 no 2_666
H9A H27C 3.2882 no 2_666
H9A H39 3.4288 no 2_576
H9B O29 3.4049 no 2_666
H9B N18 3.1761 no 2_666
H9B N30 3.1386 no 2_666
H9B C19 3.3515 no 2_666
H9B C20 2.8243 no 2_666
H9B C28 2.8713 no 2_666
H9B H27A 3.2666 no 2_666
H9B H30 3.2189 no 2_666
H12A H33B 3.4387 no 2_676
H12A H35B 3.5237 no 2_666
H12A H38A 2.8851 no 2_676
H12B O23 2.7169 no 2_666
H12B N30 2.8843 no 2_666
H12B C19 2.9577 no 2_666
H12B C20 3.1839 no 2_666
H12B C28 3.3308 no 2_666
H12B H30 2.4187 no 2_666
H12B H35A 3.4509 no 2_666
H12B H35B 3.1075 no 2_666
H13A O39 2.8634 no 2_676
H13A C27 3.3864 no 2_766
H13A C38 2.8236 no 2_676
H13A H14 3.5060 no 2_766
H13A H27B 3.1840 no 2_766
H13A H27C 2.7449 no 2_766
H13A H38A 2.3905 no 2_676
H13A H38B 3.3793 no 1_645
H13A H38B 2.8012 no 2_676
H13B F24 3.2427 no 2_666
H13B F25 3.2360 no 1_645
H13B F26 3.4082 no 1_645
H13B C27 3.4312 no 2_766
H13B H27B 2.8483 no 2_766
H13B H27C 3.2225 no 2_766
H13B H30 3.5747 no 2_666
H13B H35A 3.3691 no 2_666
H13C F24 2.8527 no 2_666
H13C O23 2.8845 no 2_666
H13C O39 2.9320 no 1_645
H13C C38 3.3375 no 1_645
H13C H21A 3.5902 no 2_666
H13C H38B 2.8557 no 1_645
H13C H39 3.0281 no 1_645
H14 O17 3.5435 no 2_666
H14 O39 2.6598 no 1_645
H14 C38 3.4993 no 2_676
H14 H13A 3.5060 no 2_766
H14 H33B 3.3385 no 2_676
H14 H38A 3.3510 no 2_676
H14 H38B 3.5982 no 1_645
H14 H38B 2.7958 no 2_676
H14 H39 2.9588 no 1_645
H21A O39 3.5322 no 2_576
H21A O40 2.5537 no 2_576
H21A C37 3.4883 no 2_576
H21A H13C 3.5902 no 2_666
H21A H39 2.7869 no 2_576
H21B O29 2.4251 no 2_676
H21B C28 3.2031 no 2_676
H21B H32A 2.8422 no 2_676
H27A O39 3.5305 no 1_645
H27A C5 3.1774 no 1_556
H27A C9 3.4760 no 2_666
H27A H2 3.4130 no 2_666
H27A H5 2.4328 no 1_556
H27A H9A 2.7807 no 2_666
H27A H9B 3.2666 no 2_666
H27B F25 3.0860 no 2_676
H27B F26 2.5095 no 2_676
H27B C13 3.3940 no 2_766
H27B C22 3.3189 no 2_676
H27B H13A 3.1840 no 2_766
H27B H13B 2.8483 no 2_766
H27B H32B 2.9358 no 2_676
H27C O17 3.5618 no 2_666
H27C O39 2.3609 no 1_645
H27C C13 3.3920 no 2_766
H27C C38 3.5108 no 1_645
H27C H5 2.9135 no 1_556
H27C H9A 3.2882 no 2_666
H27C H13A 2.7449 no 2_766
H27C H13B 3.2225 no 2_766
H27C H38A 3.5802 no 1_645
H27C H39 2.7971 no 1_645
H30 C12 3.3659 no 2_666
H30 H9B 3.2189 no 2_666
H30 H12B 2.4187 no 2_666
H30 H13B 3.5747 no 2_666
H31 C2 3.2718 no 2_666
H31 C3 3.2449 no 2_666
H31 H2 2.7768 no 2_666
H31 H3 2.7217 no 2_666
H32A N18 3.2004 no 2_676
H32A C10 3.4863 no 2_676
H32A C15 2.9847 no 2_676
H32A C16 2.8411 no 2_676
H32A C19 2.9852 no 2_676
H32A C20 3.2025 no 2_676
H32A C21 3.5738 no 2_676
H32A H21B 2.8422 no 2_676
H32B F24 3.5370 no 2_576
H32B N18 3.2010 no 2_676
H32B C15 3.2938 no 2_676
H32B C27 3.5061 no 2_676
H32B H27B 2.9358 no 2_676
H33A O8 2.8874 no 2_676
H33B O8 3.0598 no 2_676
H33B N41 3.3929 no 2_676
H33B C11 3.0480 no 2_676
H33B C14 2.9990 no 2_676
H33B C15 3.2691 no 2_676
H33B H12A 3.4387 no 2_676
H33B H14 3.3385 no 2_676
H34A F25 3.2033 no 2_576
H34B C3 3.5025 no 2_666
H34B H3 3.0806 no 2_666
H35A F24 2.7761 no 2_576
H35A F25 2.7397 no 2_576
H35A C22 3.3199 no 2_576
H35A H12B 3.4509 no 2_666
H35A H13B 3.3691 no 2_666
H35B C2 3.1086 no 2_666
H35B C3 3.2786 no 2_666
H35B H2 3.0404 no 2_666
H35B H3 3.3233 no 2_666
H35B H12A 3.5237 no 2_666
H35B H12B 3.1075 no 2_666
H38A C11 3.4583 no 2_676
H38A C12 3.2748 no 2_676
H38A C13 3.1796 no 2_676
H38A C14 3.5066 no 2_676
H38A H5 3.4976 no 1_466
H38A H12A 2.8851 no 2_676
H38A H13A 2.3905 no 2_676
H38A H14 3.3510 no 2_676
H38A H27C 3.5802 no 1_465
H38B F24 3.4114 no 2_576
H38B C13 3.5029 no 1_465
H38B C14 3.1535 no 2_676
H38B H13A 3.3793 no 1_465
H38B H13A 2.8012 no 2_676
H38B H13C 2.8557 no 1_465
H38B H14 3.5982 no 1_465
H38B H14 2.7958 no 2_676
H39 O17 2.1843 no 2_576
H39 C4 3.3425 no 1_466
H39 C5 3.5934 no 1_466
H39 C10 3.3049 no 2_576
H39 C14 3.5795 no 1_465
H39 C21 3.5883 no 2_576
H39 H4 2.5753 no 1_466
H39 H5 3.0912 no 1_466
H39 H9A 3.4288 no 2_576
H39 H13C 3.0281 no 1_465
H39 H14 2.9588 no 1_465
H39 H21A 2.7869 no 2_576
H39 H27C 2.7971 no 1_465

loop_
_geom_hbond_atom_site_label_D
_geom_hbond_atom_site_label_H
_geom_hbond_atom_site_label_A
_geom_hbond_site_symmetry_A
_geom_hbond_distance_DA
_geom_hbond_distance_DH
_geom_hbond_distance_HA
_geom_hbond_angle_DHA
_geom_hbond_publ_flag
O39 H39 O17 2_576 2.882(2) 0.840 2.184 140.4 no
O39 H39 O40 . 2.644(2) 0.840 2.159 116.6 no
N30 H30 O23 . 2.818(3) 0.880 2.115 136.3 no

loop_
_geom_torsion_atom_site_label_1
_geom_torsion_atom_site_label_2
_geom_torsion_atom_site_label_3
_geom_torsion_atom_site_label_4
_geom_torsion
_geom_torsion_publ_flag
C19 O23 C21 C22 -161.23(17) no
C21 O23 C19 C16 -65.7(3) no
C21 O23 C19 C20 119.37(19) no
C15 N18 C20 C19 0.38(19) no
C15 N18 C20 C28 175.99(15) no
C20 N18 C15 C14 -178.27(16) no
C20 N18 C15 C16 -0.05(19) no
C27 N18 C15 C14 3.4(3) no
C27 N18 C15 C16 -178.42(15) no
C27 N18 C20 C19 178.65(16) no
C27 N18 C20 C28 -5.7(3) no
C28 N30 C31 C32 93.3(2) no
C28 N30 C31 C35 -144.16(16) no
C31 N30 C28 O29 1.2(3) no
C31 N30 C28 C20 177.99(15) no
C33 N36 C34 C35 -59.6(3) no
C34 N36 C33 C32 60.8(3) no
C33 N36 C37 O40 174.2(2) no
C33 N36 C37 C38 -5.4(4) no
C37 N36 C33 C32 -103.9(3) no
C34 N36 C37 O40 10.5(4) no
C34 N36 C37 C38 -169.07(18) no
C37 N36 C34 C35 105.8(2) no
C9 N41 C10 O17 -0.0(3) no
C9 N41 C10 C16 179.88(14) no
C10 N41 C9 C7 100.25(18) no
C9 N41 C11 C12 -0.3(3) no
C9 N41 C11 C14 -179.52(15) no
C11 N41 C9 C7 -79.0(2) no
C10 N41 C11 C12 -179.41(15) no
C10 N41 C11 C14 1.3(3) no
C11 N41 C10 O17 179.17(16) no
C11 N41 C10 C16 -0.9(3) no
C2 C1 C6 C5 -1.6(3) no
C6 C1 C2 C3 1.5(3) no
C2 C1 C7 O8 177.10(18) no
C2 C1 C7 C9 -2.3(3) no
C7 C1 C2 C3 -177.23(16) no
C6 C1 C7 O8 -1.7(3) no
C6 C1 C7 C9 178.89(16) no
C7 C1 C6 C5 177.20(16) no
C1 C2 C3 C4 -0.4(4) no
C2 C3 C4 C5 -0.7(4) no
C3 C4 C5 C6 0.6(4) no
C4 C5 C6 C1 0.6(4) no
O8 C7 C9 N41 -20.2(3) no
C1 C7 C9 N41 159.28(15) no
O17 C10 C16 C15 -179.48(17) no
O17 C10 C16 C19 2.1(4) no
N41 C10 C16 C15 0.6(3) no
N41 C10 C16 C19 -177.79(17) no
N41 C11 C12 C13 -176.13(15) no
N41 C11 C14 C15 -1.3(3) no
C12 C11 C14 C15 179.50(16) no
C14 C11 C12 C13 3.1(3) no
C11 C14 C15 N18 179.05(17) no
C11 C14 C15 C16 1.0(3) no
N18 C15 C16 C10 -179.10(14) no
N18 C15 C16 C19 -0.3(2) no
C14 C15 C16 C10 -0.7(3) no
C14 C15 C16 C19 178.07(16) no
C10 C16 C19 O23 3.6(4) no
C10 C16 C19 C20 179.13(19) no
C15 C16 C19 O23 -175.02(17) no
C15 C16 C19 C20 0.5(2) no
O23 C19 C20 N18 175.24(15) no
O23 C19 C20 C28 0.1(3) no
C16 C19 C20 N18 -0.6(2) no
C16 C19 C20 C28 -175.74(16) no
N18 C20 C28 O29 14.2(3) no
N18 C20 C28 N30 -162.56(16) no
C19 C20 C28 O29 -171.27(18) no
C19 C20 C28 N30 12.0(3) no
O23 C21 C22 F24 -62.2(3) no
O23 C21 C22 F25 177.06(18) no
O23 C21 C22 F26 57.3(3) no
N30 C31 C32 C33 175.26(15) no
N30 C31 C35 C34 -175.94(13) no
C32 C31 C35 C34 -52.9(3) no
C35 C31 C32 C33 53.7(3) no
C31 C32 C33 N36 -56.4(2) no
N36 C34 C35 C31 54.9(2) no
O40 C37 C38 O39 2.9(4) no
N36 C37 C38 O39 -177.6(2) no

loop_
_platon_squeeze_void_nr
_platon_squeeze_void_average_x
_platon_squeeze_void_average_y
_platon_squeeze_void_average_z
_platon_squeeze_void_volume
_platon_squeeze_void_count_electrons
_platon_squeeze_void_content
1 0.197 0.303 1.000 333 97 ' '
